data_4003999
loop_
_publ_author_name
'Sharma, Shivani'
'Mukherjee, Soumya'
'Desai, Aamod V.'
'Vandichel, Matthias'
'Dam, Gourab K.'
'Jadhav, Ashwini'
'Kociok-K\"ohn, Gabriele'
'Zaworotko, Michael J.'
'Ghosh, Sujit K.'

_publ_section_title
;
 Efficient Capture of Trace Acetylene by an Ultramicroporous
 Metal--Organic Framework with Purine Binding Sites
;
_journal_name_full 'Chemistry of Materials'
_journal_paper_doi 10.1021/acs.chemmater.1c01723
_journal_year 2021
_chemical_formula_moiety 'C13 H8 Cd N5 O5, C3 H7 NO, H2 O'
_chemical_formula_sum 'C16 H17 Cd N6 O7'
_chemical_formula_weight 517.76
_space_group_crystal_system monoclinic
_space_group_IT_number 14
_space_group_name_Hall '-P 2yn'
_space_group_name_H-M_alt 'P 1 21/n 1'
_atom_sites_solution_hydrogens mixed
_atom_sites_solution_primary dual
_audit_creation_method SHELXL-2018/3
_cell_angle_alpha 90
_cell_angle_beta 97.794(12)
_cell_angle_gamma 90
_cell_formula_units_Z 4
_cell_length_a 10.0457(13)
_cell_length_b 14.9500(15)
_cell_length_c 13.2054(17)
_cell_measurement_reflns_used 9683
_cell_measurement_temperature 150(2)
_cell_measurement_theta_max 25.11
_cell_measurement_theta_min 2.38
_cell_volume 1964.9(4)
_computing_cell_refinement 'CrysAlisPro 1.171.40.43a (Rigaku OD, 2019)'
_computing_data_collection 'Bruker APEX2'
_computing_data_reduction 'CrysAlisPro 1.171.40.43a (Rigaku OD, 2019)'
_computing_molecular_graphics 'ORTEP3 for Windows - Farrugia, L. J. J. Appl. Crystallogr. 1997, 30, 565'
_computing_publication_material
;
 'WinGX publication routines, Farrugia, 
 L. J., J. Appl. Crystallogr., 1999, 32, 837-838
;
_computing_structure_refinement
;
 SHELXL-2018/3 (Sheldrick, 2018)
 Sheldrick GM (2008) Acta Crystallogr A64:112--122 and 
 C. B. H\"ubschle, G. M. Sheldrick and B. Dittrich
 ShelXle: a Qt graphical user interface for SHELXL
 J. Appl. Cryst., 44, (2011) 1281-1284.
;
_computing_structure_solution
; 
 SHELXT
 Sheldrick, G. M. (2008). Acta Cryst. A64, 112-122.
;
_diffrn_ambient_temperature 150(2)
_diffrn_measured_fraction_theta_full 1.000
_diffrn_measured_fraction_theta_max 0.973
_diffrn_measurement_device_type 'Bruker APEX-II CCD'
_diffrn_measurement_method '\f and \w scans'
_diffrn_radiation_type MoK\a
_diffrn_radiation_wavelength 0.71073
_diffrn_reflns_av_unetI/netI 0.2053
_diffrn_reflns_Laue_measured_fraction_full 1.000
_diffrn_reflns_Laue_measured_fraction_max 0.973
_diffrn_reflns_limit_h_max 12
_diffrn_reflns_limit_h_min -12
_diffrn_reflns_limit_k_max 18
_diffrn_reflns_limit_k_min -18
_diffrn_reflns_limit_l_max 15
_diffrn_reflns_limit_l_min -16
_diffrn_reflns_number 73937
_diffrn_reflns_point_group_measured_fraction_full 1.000
_diffrn_reflns_point_group_measured_fraction_max 0.973
_diffrn_reflns_theta_full 25.242
_diffrn_reflns_theta_max 25.984
_diffrn_reflns_theta_min 2.068
_diffrn_source 'Micro-focus X-ray source'
_exptl_absorpt_coefficient_mu 1.164
_exptl_absorpt_correction_T_max 1.00000
_exptl_absorpt_correction_T_min 0.59799
_exptl_absorpt_correction_type multi-scan
_exptl_absorpt_process_details
;
CrysAlisPro 1.171.40.43a (Rigaku Oxford Diffraction, 2019)
Empirical absorption correction using spherical harmonics,
 implemented in SCALE3 ABSPACK scaling algorithm.
;
_exptl_crystal_colour 'pale pink'
_exptl_crystal_density_diffrn 1.750
_exptl_crystal_description block
_exptl_crystal_F_000 1036
_exptl_crystal_size_max 0.060
_exptl_crystal_size_mid 0.008
_exptl_crystal_size_min 0.002
_refine_diff_density_max 3.577
_refine_diff_density_min -2.037
_refine_diff_density_rms 0.210
_refine_ls_extinction_method none
_refine_ls_goodness_of_fit_ref 1.078
_refine_ls_hydrogen_treatment mixed
_refine_ls_matrix_type full
_refine_ls_number_parameters 324
_refine_ls_number_reflns 73937
_refine_ls_number_restraints 58
_refine_ls_restrained_S_all 1.079
_refine_ls_R_factor_all 0.1939
_refine_ls_R_factor_gt 0.1060
_refine_ls_shift/su_max 0.000
_refine_ls_shift/su_mean 0.000
_refine_ls_structure_factor_coef Fsqd
_refine_ls_weighting_details 'w=1/[\s^2^(Fo^2^)+(0.1132P)^2^+12.5261P] where P=(Fo^2^+2Fc^2^)/3'
_refine_ls_weighting_scheme calc
_refine_ls_wR_factor_gt 0.2355
_refine_ls_wR_factor_ref 0.3170
_reflns_Friedel_coverage 0.000
_reflns_number_gt 39750
_reflns_number_total 73937
_reflns_threshold_expression 'I > 2\s(I)'
_cod_data_source_file cm1c01723_si_002.cif
_cod_data_source_block IPM-101
_cod_original_sg_symbol_H-M 'P 21/n'
_cod_database_code 4003999
_shelx_shelxl_version_number 2018/3
_shelx_space_group_comment
;
The symmetry employed for this shelxl refinement is uniquely defined
by the following loop, which should always be used as a source of
symmetry information in preference to the above space-group names.
They are only intended as comments.
;
_shelx_estimated_absorpt_t_min 0.933
_shelx_estimated_absorpt_t_max 0.998

loop_
_space_group_symop_operation_xyz
'x, y, z'
'-x+1/2, y+1/2, -z+1/2'
'-x, -y, -z'
'x-1/2, -y-1/2, z-1/2'

loop_
_atom_site_label
_atom_site_type_symbol
_atom_site_fract_x
_atom_site_fract_y
_atom_site_fract_z
_atom_site_U_iso_or_equiv
_atom_site_adp_type
_atom_site_occupancy
_atom_site_site_symmetry_order
_atom_site_calc_flag
_atom_site_refinement_flags_posn
_atom_site_refinement_flags_adp
_atom_site_refinement_flags_occupancy
_atom_site_disorder_assembly
_atom_site_disorder_group
Cd Cd 0.70566(14) 0.47640(9) 0.16768(10) 0.0260(5) Uani 1 1 d . . . . .
O1 O 0.6914(15) 0.4254(9) 0.0038(10) 0.034(3) Uani 1 1 d D . . . .
H1A H 0.645(19) 0.456(12) -0.045(12) 0.051 Uiso 1 1 d D U . . .
H1B H 0.769(13) 0.411(14) -0.018(16) 0.051 Uiso 1 1 d D U . . .
O2 O 1.1232(14) 0.4961(8) 0.6951(10) 0.032(3) Uani 1 1 d . . . . .
O3 O 1.0485(11) 0.5171(9) 0.8413(9) 0.027(3) Uani 1 1 d . . . . .
O4 O 0.5420(11) 0.5139(8) 0.8447(9) 0.021(3) Uani 1 1 d . . . . .
O5 O 0.4160(12) 0.4848(8) 0.6984(9) 0.029(3) Uani 1 1 d . . . . .
N1 N 0.7065(18) 0.3270(10) 0.2220(11) 0.031(4) Uani 1 1 d . . . . .
N2 N 0.7417(19) 0.1810(10) 0.1923(12) 0.041(5) Uani 1 1 d . . . . .
N3 N 0.7973(17) 0.1304(10) 0.3699(12) 0.031(4) Uani 1 1 d . . . . .
N4 N 0.7960(18) 0.2496(10) 0.4925(12) 0.037(4) Uani 1 1 d . . . . .
N5 N 0.7225(17) 0.3934(10) 0.4472(12) 0.029(4) Uani 1 1 d . . . . .
H5 H 0.69(2) 0.436(13) 0.397(15) 0.043 Uiso 1 1 d . U . . .
C1 C 0.708(3) 0.2642(13) 0.1519(16) 0.048(6) Uani 1 1 d . . . . .
H1 H 0.688551 0.275054 0.082136 0.058 Uiso 1 1 calc R U . . .
C2 C 0.761(2) 0.1932(12) 0.2975(14) 0.030(5) Uani 1 1 d . . . . .
C3 C 0.815(2) 0.1650(13) 0.4633(15) 0.035(5) Uani 1 1 d . . . . .
H3 H 0.845385 0.125337 0.515700 0.042 Uiso 1 1 calc R U . . .
C4 C 0.753(2) 0.3110(12) 0.4183(14) 0.030(5) Uani 1 1 d . . . . .
C5 C 0.740(2) 0.2824(12) 0.3147(14) 0.030(5) Uani 1 1 d . . . . .
C6 C 0.7424(19) 0.4236(12) 0.5514(14) 0.026(4) Uani 1 1 d . . . . .
C7 C 0.8708(18) 0.4431(11) 0.5982(14) 0.024(4) Uani 1 1 d . . . . .
H7 H 0.944244 0.434165 0.563388 0.028 Uiso 1 1 calc R U . . .
C8 C 0.8892(18) 0.4760(12) 0.6974(13) 0.025(4) Uani 1 1 d . . . . .
C9 C 1.028(2) 0.4975(11) 0.7474(15) 0.028(5) Uani 1 1 d . . . . .
C10 C 0.7789(19) 0.4906(11) 0.7489(13) 0.025(4) Uani 1 1 d . . . . .
H10 H 0.791222 0.512141 0.815609 0.030 Uiso 1 1 calc R U . . .
C11 C 0.6513(18) 0.4729(12) 0.7003(13) 0.026(4) Uani 1 1 d . . . . .
C12 C 0.5285(19) 0.4908(10) 0.7514(14) 0.024(4) Uani 1 1 d . . . . .
C13 C 0.6321(19) 0.4386(11) 0.6015(14) 0.027(4) Uani 1 1 d . . . . .
H13 H 0.545979 0.425897 0.569368 0.032 Uiso 1 1 calc R U . . .
N6 N 0.245(2) 0.2939(12) 0.3350(15) 0.053(6) Uani 1 1 d D . . . .
O6 O 0.278(6) 0.3599(18) 0.493(2) 0.075(16) Uani 0.73(9) 1 d D U P A 1
C21 C 0.324(6) 0.332(3) 0.417(3) 0.053(12) Uani 0.73(9) 1 d D U P A 1
H21 H 0.415913 0.335972 0.415887 0.064 Uiso 0.73(9) 1 calc R U P A 1
C22 C 0.309(6) 0.266(4) 0.248(4) 0.076(19) Uani 0.73(9) 1 d D U P A 1
H22A H 0.243068 0.240856 0.196929 0.115 Uiso 0.73(9) 1 calc R U P A 1
H22B H 0.351050 0.316344 0.220953 0.115 Uiso 0.73(9) 1 calc R U P A 1
H22C H 0.376173 0.221374 0.270179 0.115 Uiso 0.73(9) 1 calc R U P A 1
C23 C 0.104(4) 0.278(3) 0.336(5) 0.079(17) Uani 0.73(9) 1 d D U P A 1
H23A H 0.066160 0.251517 0.272875 0.118 Uiso 0.73(9) 1 calc R U P A 1
H23B H 0.092780 0.238127 0.391642 0.118 Uiso 0.73(9) 1 calc R U P A 1
H23C H 0.059921 0.333623 0.345924 0.118 Uiso 0.73(9) 1 calc R U P A 1
O6A O 0.176(18) 0.354(7) 0.475(9) 0.10(4) Uani 0.27(9) 1 d D U P A 2
C21A C 0.261(19) 0.334(10) 0.422(11) 0.06(4) Uani 0.27(9) 1 d D U P A 2
H21A H 0.348811 0.349296 0.447047 0.076 Uiso 0.27(9) 1 calc R U P A 2
C22A C 0.356(13) 0.273(10) 0.277(11) 0.06(5) Uani 0.27(9) 1 d D U P A 2
H22D H 0.321049 0.243072 0.214406 0.095 Uiso 0.27(9) 1 calc R U P A 2
H22E H 0.399763 0.327293 0.261029 0.095 Uiso 0.27(9) 1 calc R U P A 2
H22F H 0.419556 0.234680 0.316713 0.095 Uiso 0.27(9) 1 calc R U P A 2
C23A C 0.111(11) 0.286(8) 0.276(14) 0.08(4) Uani 0.27(9) 1 d D U P A 2
H23D H 0.116960 0.254916 0.213906 0.118 Uiso 0.27(9) 1 calc R U P A 2
H23E H 0.053317 0.254344 0.315931 0.118 Uiso 0.27(9) 1 calc R U P A 2
H23F H 0.075300 0.345175 0.261239 0.118 Uiso 0.27(9) 1 calc R U P A 2
O7 O 0.4486(17) 0.1147(11) 0.4728(11) 0.048(4) Uani 1 1 d D . . . .
H7A H 0.48(2) 0.103(15) 0.537(9) 0.072 Uiso 1 1 d D U . . .
H7B H 0.49(2) 0.089(14) 0.423(14) 0.072 Uiso 1 1 d D U . . .

loop_
_atom_site_aniso_label
_atom_site_aniso_U_11
_atom_site_aniso_U_22
_atom_site_aniso_U_33
_atom_site_aniso_U_23
_atom_site_aniso_U_13
_atom_site_aniso_U_12
Cd 0.0281(8) 0.0243(7) 0.0252(8) -0.0003(7) 0.0018(6) -0.0004(8)
O1 0.037(9) 0.036(8) 0.028(8) 0.001(6) -0.001(7) 0.007(7)
O2 0.033(8) 0.033(8) 0.031(7) 0.001(6) 0.004(7) 0.002(6)
O3 0.014(7) 0.040(7) 0.026(7) -0.010(6) 0.000(6) -0.002(6)
O4 0.007(6) 0.034(7) 0.021(7) -0.007(6) -0.001(5) -0.001(5)
O5 0.023(7) 0.029(7) 0.032(7) 0.004(6) -0.005(6) 0.001(6)
N1 0.052(11) 0.023(8) 0.018(9) -0.001(7) 0.001(8) -0.001(8)
N2 0.081(16) 0.018(8) 0.024(10) 0.002(7) 0.001(9) 0.002(9)
N3 0.037(10) 0.026(8) 0.029(9) -0.002(7) -0.001(8) 0.004(8)
N4 0.056(13) 0.027(9) 0.025(9) 0.000(7) -0.001(9) 0.005(8)
N5 0.039(11) 0.028(9) 0.020(9) -0.001(7) 0.004(8) 0.000(8)
C1 0.086(19) 0.033(12) 0.025(12) 0.002(9) 0.003(13) -0.002(13)
C2 0.037(13) 0.029(11) 0.023(11) 0.002(9) -0.001(9) 0.001(9)
C3 0.046(14) 0.032(11) 0.024(11) 0.000(9) -0.003(10) 0.003(10)
C4 0.043(13) 0.025(10) 0.021(11) -0.003(8) -0.006(10) -0.002(9)
C5 0.039(13) 0.025(10) 0.028(12) -0.002(9) 0.008(10) -0.001(9)
C6 0.026(11) 0.026(10) 0.025(11) 0.000(8) -0.002(9) 0.002(9)
C7 0.020(10) 0.021(9) 0.029(11) -0.002(8) 0.002(9) 0.000(8)
C8 0.031(11) 0.021(9) 0.020(9) 0.002(8) -0.001(8) -0.002(9)
C9 0.029(12) 0.022(10) 0.032(12) -0.004(8) 0.002(10) 0.003(8)
C10 0.033(11) 0.025(10) 0.014(9) -0.009(7) -0.002(8) 0.002(9)
C11 0.030(11) 0.019(9) 0.026(10) -0.002(9) 0.000(8) 0.003(9)
C12 0.031(11) 0.008(8) 0.032(11) -0.002(7) 0.004(9) 0.002(8)
C13 0.024(11) 0.021(9) 0.035(12) 0.003(8) 0.004(9) 0.002(8)
N6 0.084(18) 0.031(10) 0.041(13) 0.005(9) 0.001(13) -0.007(10)
O6 0.16(4) 0.043(15) 0.027(16) -0.001(11) 0.021(19) -0.013(19)
C21 0.06(3) 0.05(2) 0.05(2) 0.013(17) 0.00(2) -0.01(2)
C22 0.09(4) 0.07(3) 0.06(3) -0.03(3) 0.02(3) -0.03(3)
C23 0.06(3) 0.08(3) 0.10(4) 0.04(3) 0.02(3) -0.01(2)
O6A 0.13(8) 0.07(5) 0.11(7) 0.04(4) 0.04(6) 0.03(6)
C21A 0.07(6) 0.05(5) 0.06(6) 0.00(4) 0.01(4) 0.01(4)
C22A 0.09(8) 0.03(5) 0.07(8) 0.00(5) -0.01(6) 0.01(6)
C23A 0.09(8) 0.02(5) 0.12(9) -0.01(6) 0.01(7) -0.02(5)
O7 0.047(11) 0.061(11) 0.035(9) 0.004(8) 0.007(8) -0.005(8)

loop_
_atom_type_symbol
_atom_type_description
_atom_type_scat_dispersion_real
_atom_type_scat_dispersion_imag
_atom_type_scat_source
C C 0.0033 0.0016 'International Tables Vol C Tables 4.2.6.8 and 6.1.1.4'
H H 0.0000 0.0000 'International Tables Vol C Tables 4.2.6.8 and 6.1.1.4'
N N 0.0061 0.0033 'International Tables Vol C Tables 4.2.6.8 and 6.1.1.4'
O O 0.0106 0.0060 'International Tables Vol C Tables 4.2.6.8 and 6.1.1.4'
Cd Cd -0.8075 1.2024 'International Tables Vol C Tables 4.2.6.8 and 6.1.1.4'

loop_
_geom_angle_atom_site_label_1
_geom_angle_atom_site_label_2
_geom_angle_atom_site_label_3
_geom_angle
_geom_angle_site_symmetry_1
_geom_angle_site_symmetry_3
_geom_angle_publ_flag
O1 Cd N1 88.2(5) . . ?
O1 Cd O5 145.4(5) . 3_666 ?
N1 Cd O5 89.2(5) . 3_666 ?
O1 Cd N3 97.4(5) . 2_655 ?
N1 Cd N3 174.3(5) . 2_655 ?
O5 Cd N3 85.7(5) 3_666 2_655 ?
O1 Cd O2 137.1(5) . 3_766 ?
N1 Cd O2 87.6(5) . 3_766 ?
O5 Cd O2 77.2(4) 3_666 3_766 ?
N3 Cd O2 88.8(5) 2_655 3_766 ?
O1 Cd O4 91.3(5) . 3_666 ?
N1 Cd O4 92.2(5) . 3_666 ?
O5 Cd O4 54.2(4) 3_666 3_666 ?
N3 Cd O4 86.9(5) 2_655 3_666 ?
O2 Cd O4 131.4(4) 3_766 3_666 ?
O1 Cd O3 84.4(5) . 3_766 ?
N1 Cd O3 95.1(5) . 3_766 ?
O5 Cd O3 130.2(4) 3_666 3_766 ?
N3 Cd O3 86.3(5) 2_655 3_766 ?
O2 Cd O3 53.5(4) 3_766 3_766 ?
O4 Cd O3 171.5(4) 3_666 3_766 ?
O1 Cd C12 118.7(5) . 3_666 ?
N1 Cd C12 91.1(5) . 3_666 ?
O5 Cd C12 26.8(5) 3_666 3_666 ?
N3 Cd C12 85.5(5) 2_655 3_666 ?
O2 Cd C12 104.0(5) 3_766 3_666 ?
O4 Cd C12 27.4(4) 3_666 3_666 ?
O3 Cd C12 156.3(5) 3_766 3_666 ?
Cd O1 H1A 118(10) . . ?
Cd O1 H1B 116(10) . . ?
H1A O1 H1B 108(10) . . ?
C9 O2 Cd 96.0(12) . 3_766 ?
C9 O3 Cd 89.5(11) . 3_766 ?
C12 O4 Cd 88.7(10) . 3_666 ?
C12 O5 Cd 94.8(11) . 3_666 ?
C1 N1 C5 104.5(16) . . ?
C1 N1 Cd 117.6(13) . . ?
C5 N1 Cd 135.6(12) . . ?
C1 N2 C2 105.3(15) . . ?
C3 N3 C2 112.1(16) . . ?
C3 N3 Cd 125.0(13) . 2_645 ?
C2 N3 Cd 122.3(12) . 2_645 ?
C3 N4 C4 118.0(16) . . ?
C4 N5 C6 123.7(16) . . ?
C4 N5 H5 120(10) . . ?
C6 N5 H5 117(10) . . ?
N1 C1 N2 113.4(18) . . ?
N1 C1 H1 123.3 . . ?
N2 C1 H1 123.3 . . ?
N3 C2 C5 126.1(18) . . ?
N3 C2 N2 127.2(17) . . ?
C5 C2 N2 106.7(16) . . ?
N3 C3 N4 128.8(18) . . ?
N3 C3 H3 115.6 . . ?
N4 C3 H3 115.6 . . ?
N5 C4 N4 118.4(17) . . ?
N5 C4 C5 123.8(17) . . ?
N4 C4 C5 117.8(16) . . ?
C2 C5 N1 110.2(16) . . ?
C2 C5 C4 117.0(17) . . ?
N1 C5 C4 132.8(17) . . ?
C13 C6 C7 120.8(17) . . ?
C13 C6 N5 119.5(17) . . ?
C7 C6 N5 119.6(18) . . ?
C6 C7 C8 119.5(17) . . ?
C6 C7 H7 120.3 . . ?
C8 C7 H7 120.3 . . ?
C7 C8 C10 120.2(17) . . ?
C7 C8 C9 119.3(17) . . ?
C10 C8 C9 120.5(16) . . ?
O2 C9 O3 120.7(18) . . ?
O2 C9 C8 119.3(17) . . ?
O3 C9 C8 120.0(17) . . ?
C11 C10 C8 119.6(16) . . ?
C11 C10 H10 120.2 . . ?
C8 C10 H10 120.2 . . ?
C10 C11 C13 120.6(17) . . ?
C10 C11 C12 121.5(16) . . ?
C13 C11 C12 117.9(16) . . ?
O5 C12 O4 122.2(17) . . ?
O5 C12 C11 118.0(16) . . ?
O4 C12 C11 119.8(17) . . ?
O5 C12 Cd 58.4(10) . 3_666 ?
O4 C12 Cd 63.8(9) . 3_666 ?
C11 C12 Cd 176.3(13) . 3_666 ?
C6 C13 C11 119.3(18) . . ?
C6 C13 H13 120.3 . . ?
C11 C13 H13 120.3 . . ?
C21 N6 C23 121(3) . . ?
C21 N6 C22 118(3) . . ?
C23 N6 C22 120(3) . . ?
C21A N6 C23A 120(9) . . ?
C21A N6 C22A 124(9) . . ?
C23A N6 C22A 115(8) . . ?
O6 C21 N6 123(4) . . ?
O6 C21 H21 118.5 . . ?
N6 C21 H21 118.5 . . ?
N6 C22 H22A 109.5 . . ?
N6 C22 H22B 109.5 . . ?
H22A C22 H22B 109.5 . . ?
N6 C22 H22C 109.5 . . ?
H22A C22 H22C 109.5 . . ?
H22B C22 H22C 109.5 . . ?
N6 C23 H23A 109.5 . . ?
N6 C23 H23B 109.5 . . ?
H23A C23 H23B 109.5 . . ?
N6 C23 H23C 109.5 . . ?
H23A C23 H23C 109.5 . . ?
H23B C23 H23C 109.5 . . ?
O6A C21A N6 128(10) . . ?
O6A C21A H21A 115.8 . . ?
N6 C21A H21A 115.8 . . ?
N6 C22A H22D 109.5 . . ?
N6 C22A H22E 109.5 . . ?
H22D C22A H22E 109.5 . . ?
N6 C22A H22F 109.5 . . ?
H22D C22A H22F 109.5 . . ?
H22E C22A H22F 109.5 . . ?
N6 C23A H23D 109.5 . . ?
N6 C23A H23E 109.5 . . ?
H23D C23A H23E 109.5 . . ?
N6 C23A H23F 109.5 . . ?
H23D C23A H23F 109.5 . . ?
H23E C23A H23F 109.5 . . ?
H7A O7 H7B 119(10) . . ?

loop_
_geom_bond_atom_site_label_1
_geom_bond_atom_site_label_2
_geom_bond_distance
_geom_bond_site_symmetry_2
_geom_bond_publ_flag
Cd O1 2.281(14) . ?
Cd N1 2.345(14) . ?
Cd O5 2.355(13) 3_666 ?
Cd N3 2.355(15) 2_655 ?
Cd O2 2.358(13) 3_766 ?
Cd O4 2.475(11) 3_666 ?
Cd O3 2.490(12) 3_766 ?
Cd C12 2.757(19) 3_666 ?
O1 H1A 0.87(9) . ?
O1 H1B 0.89(9) . ?
O2 C9 1.25(2) . ?
O3 C9 1.26(2) . ?
O4 C12 1.27(2) . ?
O5 C12 1.25(2) . ?
N1 C1 1.32(2) . ?
N1 C5 1.39(2) . ?
N2 C1 1.38(2) . ?
N2 C2 1.39(2) . ?
N3 C3 1.33(2) . ?
N3 C2 1.35(2) . ?
N4 C3 1.34(2) . ?
N4 C4 1.37(2) . ?
N5 C4 1.34(2) . ?
N5 C6 1.44(2) . ?
N5 H5 0.9(2) . ?
C1 H1 0.9300 . ?
C2 C5 1.37(3) . ?
C3 H3 0.9300 . ?
C4 C5 1.42(2) . ?
C6 C13 1.38(3) . ?
C6 C7 1.38(2) . ?
C7 C8 1.39(2) . ?
C7 H7 0.9300 . ?
C8 C10 1.39(3) . ?
C8 C9 1.50(3) . ?
C10 C11 1.38(2) . ?
C10 H10 0.9300 . ?
C11 C13 1.39(2) . ?
C11 C12 1.51(3) . ?
C13 H13 0.9300 . ?
N6 C21A 1.28(15) . ?
N6 C21 1.38(5) . ?
N6 C23 1.44(4) . ?
N6 C22 1.45(4) . ?
N6 C23A 1.46(8) . ?
N6 C22A 1.47(8) . ?
O6 C21 1.23(5) . ?
C21 H21 0.9300 . ?
C22 H22A 0.9600 . ?
C22 H22B 0.9600 . ?
C22 H22C 0.9600 . ?
C23 H23A 0.9600 . ?
C23 H23B 0.9600 . ?
C23 H23C 0.9600 . ?
O6A C21A 1.22(8) . ?
C21A H21A 0.9300 . ?
C22A H22D 0.9600 . ?
C22A H22E 0.9600 . ?
C22A H22F 0.9600 . ?
C23A H23D 0.9600 . ?
C23A H23E 0.9600 . ?
C23A H23F 0.9600 . ?
O7 H7A 0.89(9) . ?
O7 H7B 0.89(9) . ?

loop_
_geom_hbond_atom_site_label_D
_geom_hbond_atom_site_label_H
_geom_hbond_atom_site_label_A
_geom_hbond_distance_DH
_geom_hbond_distance_HA
_geom_hbond_distance_DA
_geom_hbond_angle_DHA
_geom_hbond_site_symmetry_A
_geom_hbond_publ_flag
O1 H1A O4 0.87(9) 1.88(9) 2.750(18) 175(20) 1_554 yes
O1 H1B O7 0.89(9) 1.86(10) 2.74(2) 165(20) 4_665 yes
N5 H5 O2 0.9(2) 2.6(2) 3.07(2) 115(15) 3_766 yes
N5 H5 O5 0.9(2) 2.0(2) 2.87(2) 164(18) 3_666 yes
O7 H7A O3 0.89(9) 2.10(17) 2.852(19) 142(21) 2_646 yes
O7 H7B O3 0.89(9) 2.07(13) 2.89(2) 155(22) 4_565 yes

loop_
_geom_torsion_atom_site_label_1
_geom_torsion_atom_site_label_2
_geom_torsion_atom_site_label_3
_geom_torsion_atom_site_label_4
_geom_torsion
_geom_torsion_site_symmetry_1
_geom_torsion_site_symmetry_2
_geom_torsion_site_symmetry_3
_geom_torsion_site_symmetry_4
_geom_torsion_publ_flag
C5 N1 C1 N2 0(3) . . . . ?
Cd N1 C1 N2 164.9(15) . . . . ?
C2 N2 C1 N1 1(3) . . . . ?
C3 N3 C2 C5 -2(3) . . . . ?
Cd N3 C2 C5 169.4(16) 2_645 . . . ?
C3 N3 C2 N2 176(2) . . . . ?
Cd N3 C2 N2 -12(3) 2_645 . . . ?
C1 N2 C2 N3 -179(2) . . . . ?
C1 N2 C2 C5 -1(2) . . . . ?
C2 N3 C3 N4 4(3) . . . . ?
Cd N3 C3 N4 -167.5(17) 2_645 . . . ?
C4 N4 C3 N3 -1(3) . . . . ?
C6 N5 C4 N4 5(3) . . . . ?
C6 N5 C4 C5 -176.5(19) . . . . ?
C3 N4 C4 N5 174.2(19) . . . . ?
C3 N4 C4 C5 -4(3) . . . . ?
N3 C2 C5 N1 179(2) . . . . ?
N2 C2 C5 N1 1(2) . . . . ?
N3 C2 C5 C4 -2(3) . . . . ?
N2 C2 C5 C4 179.2(19) . . . . ?
C1 N1 C5 C2 0(2) . . . . ?
Cd N1 C5 C2 -161.3(15) . . . . ?
C1 N1 C5 C4 -178(2) . . . . ?
Cd N1 C5 C4 20(4) . . . . ?
N5 C4 C5 C2 -172.8(19) . . . . ?
N4 C4 C5 C2 5(3) . . . . ?
N5 C4 C5 N1 5(4) . . . . ?
N4 C4 C5 N1 -177(2) . . . . ?
C4 N5 C6 C13 -110(2) . . . . ?
C4 N5 C6 C7 75(2) . . . . ?
C13 C6 C7 C8 2(3) . . . . ?
N5 C6 C7 C8 177.2(16) . . . . ?
C6 C7 C8 C10 -1(3) . . . . ?
C6 C7 C8 C9 -179.6(16) . . . . ?
Cd O2 C9 O3 4.9(18) 3_766 . . . ?
Cd O2 C9 C8 -175.3(14) 3_766 . . . ?
Cd O3 C9 O2 -4.6(17) 3_766 . . . ?
Cd O3 C9 C8 175.6(15) 3_766 . . . ?
C7 C8 C9 O2 9(3) . . . . ?
C10 C8 C9 O2 -169.8(16) . . . . ?
C7 C8 C9 O3 -171.4(16) . . . . ?
C10 C8 C9 O3 10(3) . . . . ?
C7 C8 C10 C11 -1(3) . . . . ?
C9 C8 C10 C11 178.0(17) . . . . ?
C8 C10 C11 C13 2(3) . . . . ?
C8 C10 C11 C12 -177.7(16) . . . . ?
Cd O5 C12 O4 -1.4(17) 3_666 . . . ?
Cd O5 C12 C11 -179.1(13) 3_666 . . . ?
Cd O4 C12 O5 1.3(16) 3_666 . . . ?
Cd O4 C12 C11 179.0(14) 3_666 . . . ?
C10 C11 C12 O5 170.5(17) . . . . ?
C13 C11 C12 O5 -9(2) . . . . ?
C10 C11 C12 O4 -7(3) . . . . ?
C13 C11 C12 O4 173.3(15) . . . . ?
C7 C6 C13 C11 -1(3) . . . . ?
N5 C6 C13 C11 -176.2(16) . . . . ?
C10 C11 C13 C6 -1(3) . . . . ?
C12 C11 C13 C6 178.3(16) . . . . ?
C23 N6 C21 O6 -6(6) . . . . ?
C22 N6 C21 O6 178(5) . . . . ?
C23A N6 C21A O6A 15(21) . . . . ?
C22A N6 C21A O6A 180(14) . . . . ?
